data_7707144
loop_
_publ_author_name
'Lobana, Tarlok S.'
'Indoria, Shikha'
'Sood, Henna'
'Arora, Daljit S.'
'Kaur, Manpreet'
'Jasinski, Jerry P.'

_publ_section_title
;
 Synthesis of (3-nitro-2-oxo-benzaldehyde thiosemicarbazonato)-zinc(II)
 complexes: the position of nitro group in phenyl ring alters
 antimicrobial activity against <i>K. pneumoniae</i> 1, <i>S.
 typhimurium</i> 2, MRSA and <i>C. albicans</i>.
;
_journal_issue 20
_journal_name_full 'Dalton transactions (Cambridge, England : 2003)'
_journal_page_first 6823
_journal_page_last 6833
_journal_paper_doi 10.1039/d1dt00657f
_journal_volume 50
_journal_year 2021
_chemical_formula_moiety 'C24 H18 N6 O3 S Zn'
_chemical_formula_sum 'C24 H18 N6 O3 S Zn'
_chemical_formula_weight 535.87
_space_group_crystal_system orthorhombic
_space_group_IT_number 61
_space_group_name_Hall '-P 2ac 2ab'
_space_group_name_H-M_alt 'P b c a'
_atom_sites_solution_hydrogens geom
_atom_sites_solution_primary iterative
_audit_creation_date 2015-04-29
_audit_creation_method
;
Olex2 1.2
(compiled 2015.01.26 svn.r3150 for OlexSys, GUI svn.r4998)
;
_audit_update_record
;
2021-03-24 deposited with the CCDC.	2021-04-15 downloaded from the CCDC.
;
_cell_angle_alpha 90
_cell_angle_beta 90
_cell_angle_gamma 90
_cell_formula_units_Z 8
_cell_length_a 9.63257(14)
_cell_length_b 16.0028(3)
_cell_length_c 31.8147(5)
_cell_measurement_reflns_used 14803
_cell_measurement_temperature 173(2)
_cell_measurement_theta_max 71.5080
_cell_measurement_theta_min 4.6840
_cell_volume 4904.18(14)
_computing_cell_refinement
;
CrysAlisPro, Agilent Technologies,
Version 1.171.37.31 (release 14-01-2014 CrysAlis171 .NET)
(compiled Jan 14 2014,18:38:05)
;
_computing_data_collection
;
CrysAlisPro, Agilent Technologies,
Version 1.171.37.31 (release 14-01-2014 CrysAlis171 .NET)
(compiled Jan 14 2014,18:38:05)
;
_computing_data_reduction
;
CrysAlisPro, Agilent Technologies,
Version 1.171.37.31 (release 14-01-2014 CrysAlis171 .NET)
(compiled Jan 14 2014,18:38:05)
;
_computing_molecular_graphics 'Olex2 (Dolomanov et al., 2009)'
_computing_publication_material 'Olex2 (Dolomanov et al., 2009)'
_computing_structure_refinement 'ShelXL (Sheldrick, 2008)'
_computing_structure_solution
;
Superflip (Palatinus & Chapuis, 2007;Palatinus & van der Lee, 2008;
Palatinus et al., 2012)
;
_diffrn_ambient_temperature 173(2)
_diffrn_detector 'CCD plate'
_diffrn_detector_area_resol_mean 16.0416
_diffrn_detector_type Eos
_diffrn_measured_fraction_theta_full 0.995
_diffrn_measured_fraction_theta_max 0.992
_diffrn_measurement_details
;
#__ type_ start__ end____ width___ exp.time_
  1 omega   -2.00   36.00   1.0000    1.5800
omega____ theta____ kappa____ phi______ frames
    -      -33.5000   37.0000    0.0000 38

#__ type_ start__ end____ width___ exp.time_
  2 omega    5.00   34.00   1.0000    1.5800
omega____ theta____ kappa____ phi______ frames
    -      -33.5000   37.0000  -30.0000 29

#__ type_ start__ end____ width___ exp.time_
  3 omega    7.00   33.00   1.0000    1.5800
omega____ theta____ kappa____ phi______ frames
    -      -33.5000   77.0000    0.0000 26

#__ type_ start__ end____ width___ exp.time_
  4 omega   77.00  103.00   1.0000    1.5800
omega____ theta____ kappa____ phi______ frames
    -       35.1697  178.0000  -30.0000 26

#__ type_ start__ end____ width___ exp.time_
  5 omega  108.00  138.00   1.0000    6.3250
omega____ theta____ kappa____ phi______ frames
    -      108.0000  111.0000    0.0000 30

#__ type_ start__ end____ width___ exp.time_
  6 omega   99.00  176.00   1.0000    6.3250
omega____ theta____ kappa____ phi______ frames
    -      108.0000   45.0000   60.0000 77

#__ type_ start__ end____ width___ exp.time_
  7 omega  107.00  158.00   1.0000    6.3250
omega____ theta____ kappa____ phi______ frames
    -      108.0000   30.0000  -90.0000 51

#__ type_ start__ end____ width___ exp.time_
  8 omega   96.00  178.00   1.0000    6.3250
omega____ theta____ kappa____ phi______ frames
    -      108.0000   30.0000 -180.0000 82

#__ type_ start__ end____ width___ exp.time_
  9 omega   81.00  106.00   1.0000    6.3250
omega____ theta____ kappa____ phi______ frames
    -      108.0000  -94.0000  -30.0000 25

#__ type_ start__ end____ width___ exp.time_
 10 omega   68.00  115.00   1.0000    6.3250
omega____ theta____ kappa____ phi______ frames
    -      108.0000 -111.0000  -60.0000 47

#__ type_ start__ end____ width___ exp.time_
 11 omega   79.00  105.00   1.0000    6.3250
omega____ theta____ kappa____ phi______ frames
    -      108.0000  -94.0000 -150.0000 26

#__ type_ start__ end____ width___ exp.time_
 12 omega   45.00   98.00   1.0000    6.3250
omega____ theta____ kappa____ phi______ frames
    -      108.0000  -45.0000 -180.0000 53

#__ type_ start__ end____ width___ exp.time_
 13 omega   50.00   76.00   1.0000    6.3250
omega____ theta____ kappa____ phi______ frames
    -      108.0000  -94.0000 -150.0000 26

#__ type_ start__ end____ width___ exp.time_
 14 omega   42.00  106.00   1.0000    6.3250
omega____ theta____ kappa____ phi______ frames
    -      108.0000  -61.0000  -90.0000 64

#__ type_ start__ end____ width___ exp.time_
 15 omega   59.00   88.00   1.0000    6.3250
omega____ theta____ kappa____ phi______ frames
    -      108.0000  -30.0000    0.0000 29

#__ type_ start__ end____ width___ exp.time_
 16 omega   54.00  116.00   1.0000    6.3250
omega____ theta____ kappa____ phi______ frames
    -      108.0000  -61.0000   30.0000 62

#__ type_ start__ end____ width___ exp.time_
 17 omega   62.00  109.00   1.0000    6.3250
omega____ theta____ kappa____ phi______ frames
    -      108.0000  -94.0000   30.0000 47

#__ type_ start__ end____ width___ exp.time_
 18 omega   58.00  135.00   1.0000    6.3250
omega____ theta____ kappa____ phi______ frames
    -      108.0000  -77.0000  120.0000 77

#__ type_ start__ end____ width___ exp.time_
 19 omega   72.00  113.00   1.0000    6.3250
omega____ theta____ kappa____ phi______ frames
    -      108.0000 -111.0000  150.0000 41

#__ type_ start__ end____ width___ exp.time_
 20 omega   52.00   91.00   1.0000    6.3250
omega____ theta____ kappa____ phi______ frames
    -      108.0000  -30.0000  120.0000 39

#__ type_ start__ end____ width___ exp.time_
 21 omega   41.00   92.00   1.0000    6.3250
omega____ theta____ kappa____ phi______ frames
    -      108.0000  -45.0000   90.0000 51

#__ type_ start__ end____ width___ exp.time_
 22 omega   53.00   79.00   1.0000    6.3250
omega____ theta____ kappa____ phi______ frames
    -      108.0000  -94.0000  -30.0000 26

#__ type_ start__ end____ width___ exp.time_
 23 omega   46.00   96.00   1.0000    6.3250
omega____ theta____ kappa____ phi______ frames
    -      108.0000  -45.0000  -30.0000 50

#__ type_ start__ end____ width___ exp.time_
 24 omega   39.00   86.00   1.0000    6.3250
omega____ theta____ kappa____ phi______ frames
    -      108.0000  -30.0000 -120.0000 47

#__ type_ start__ end____ width___ exp.time_
 25 omega   38.00   65.00   1.0000    6.3250
omega____ theta____ kappa____ phi______ frames
    -      108.0000  -30.0000  -60.0000 27

#__ type_ start__ end____ width___ exp.time_
 26 omega   11.00   37.00   1.0000    1.5800
omega____ theta____ kappa____ phi______ frames
    -       35.1697  -96.0000  -53.0000 26

#__ type_ start__ end____ width___ exp.time_
 27 omega   45.00   72.00   1.0000    1.5800
omega____ theta____ kappa____ phi______ frames
    -       35.1697  -96.0000  -53.0000 27

#__ type_ start__ end____ width___ exp.time_
 28 omega   49.00   74.00   1.0000    1.5800
omega____ theta____ kappa____ phi______ frames
    -       35.1697  -99.0000   30.0000 25

#__ type_ start__ end____ width___ exp.time_
 29 omega   30.00   71.00   1.0000    1.5800
omega____ theta____ kappa____ phi______ frames
    -       35.1697  -99.0000  120.0000 41

#__ type_ start__ end____ width___ exp.time_
 30 omega   92.00  176.00   1.0000    6.3250
omega____ theta____ kappa____ phi______ frames
    -      108.0000   45.0000  120.0000 84

#__ type_ start__ end____ width___ exp.time_
 31 omega   -4.00   74.00   1.0000    1.5800
omega____ theta____ kappa____ phi______ frames
    -       35.1697  -99.0000 -150.0000 78

#__ type_ start__ end____ width___ exp.time_
 32 omega  -45.00   -2.00   1.0000    1.5800
omega____ theta____ kappa____ phi______ frames
    -      -33.5000   37.0000  -30.0000 43

#__ type_ start__ end____ width___ exp.time_
 33 omega  -41.00  -12.00   1.0000    1.5800
omega____ theta____ kappa____ phi______ frames
    -      -33.5000   77.0000    0.0000 29

#__ type_ start__ end____ width___ exp.time_
 34 omega  -46.00  -16.00   1.0000    1.5800
omega____ theta____ kappa____ phi______ frames
    -      -33.5000   37.0000    0.0000 30

#__ type_ start__ end____ width___ exp.time_
 35 omega  -50.00   31.00   1.0000    1.5800
omega____ theta____ kappa____ phi______ frames
    -      -33.5000   57.0000 -120.0000 81

#__ type_ start__ end____ width___ exp.time_
 36 omega  -89.00  -17.00   1.0000    1.5800
omega____ theta____ kappa____ phi______ frames
    -      -33.5000  -57.0000   90.0000 72

#__ type_ start__ end____ width___ exp.time_
 37 omega -100.00  -33.00   1.0000    1.5800
omega____ theta____ kappa____ phi______ frames
    -      -33.5000  -57.0000   60.0000 67

#__ type_ start__ end____ width___ exp.time_
 38 omega -101.00  -39.00   1.0000    1.5800
omega____ theta____ kappa____ phi______ frames
    -      -33.5000  -57.0000   30.0000 62

#__ type_ start__ end____ width___ exp.time_
 39 omega -102.00  -50.00   1.0000    1.5800
omega____ theta____ kappa____ phi______ frames
    -      -33.5000 -178.0000 -150.0000 52
;
_diffrn_measurement_device 'four-circle diffractometer'
_diffrn_measurement_device_type 'Agilent, Eos, Gemini'
_diffrn_measurement_method '\w scans'
_diffrn_orient_matrix_UB_11 0.0040365000
_diffrn_orient_matrix_UB_12 0.0336378000
_diffrn_orient_matrix_UB_13 -0.0453810000
_diffrn_orient_matrix_UB_21 -0.1597560000
_diffrn_orient_matrix_UB_22 0.0048178000
_diffrn_orient_matrix_UB_23 -0.0003820000
_diffrn_orient_matrix_UB_31 0.0071871000
_diffrn_orient_matrix_UB_32 0.0900021000
_diffrn_orient_matrix_UB_33 0.0169505000
_diffrn_radiation_monochromator graphite
_diffrn_radiation_probe x-ray
_diffrn_radiation_type CuK\a
_diffrn_radiation_wavelength 1.54184
_diffrn_reflns_av_R_equivalents 0.0523
_diffrn_reflns_av_unetI/netI 0.0248
_diffrn_reflns_Laue_measured_fraction_full 0.995
_diffrn_reflns_Laue_measured_fraction_max 0.992
_diffrn_reflns_limit_h_max 11
_diffrn_reflns_limit_h_min -11
_diffrn_reflns_limit_k_max 19
_diffrn_reflns_limit_k_min -15
_diffrn_reflns_limit_l_max 39
_diffrn_reflns_limit_l_min -38
_diffrn_reflns_number 39891
_diffrn_reflns_point_group_measured_fraction_full 0.995
_diffrn_reflns_point_group_measured_fraction_max 0.992
_diffrn_reflns_theta_full 67.684
_diffrn_reflns_theta_max 71.355
_diffrn_reflns_theta_min 5.369
_diffrn_source 'Enhance (Cu) X-ray Source'
_exptl_absorpt_coefficient_mu 2.509
_exptl_absorpt_correction_T_max 1.00000
_exptl_absorpt_correction_T_min 0.19427
_exptl_absorpt_correction_type multi-scan
_exptl_absorpt_process_details
;
CrysAlisPro, Agilent Technologies,
Version 1.171.37.31 (release 14-01-2014 CrysAlis171 .NET)
(compiled Jan 14 2014,18:38:05)
Empirical absorption correction using spherical harmonics,
 implemented in SCALE3 ABSPACK scaling algorithm.
;
_exptl_crystal_colour orange
_exptl_crystal_colour_primary orange
_exptl_crystal_density_diffrn 1.452
_exptl_crystal_description needle
_exptl_crystal_F_000 2192
_exptl_crystal_size_max 0.48
_exptl_crystal_size_mid 0.18
_exptl_crystal_size_min 0.08
_refine_diff_density_max 0.905
_refine_diff_density_min -0.340
_refine_diff_density_rms 0.076
_refine_ls_extinction_method none
_refine_ls_goodness_of_fit_ref 1.082
_refine_ls_hydrogen_treatment constr
_refine_ls_matrix_type full
_refine_ls_number_parameters 316
_refine_ls_number_reflns 4723
_refine_ls_number_restraints 0
_refine_ls_restrained_S_all 1.082
_refine_ls_R_factor_all 0.0458
_refine_ls_R_factor_gt 0.0418
_refine_ls_shift/su_max 0.001
_refine_ls_shift/su_mean 0.000
_refine_ls_structure_factor_coef Fsqd
_refine_ls_weighting_details 'w=1/[\s^2^(Fo^2^)+(0.0509P)^2^+6.1879P] where P=(Fo^2^+2Fc^2^)/3'
_refine_ls_weighting_scheme calc
_refine_ls_wR_factor_gt 0.1067
_refine_ls_wR_factor_ref 0.1089
_reflns_Friedel_coverage 0.000
_reflns_number_gt 4257
_reflns_number_total 4723
_reflns_threshold_expression 'I > 2\s(I)'
_cod_data_source_file d1dt00657f2.cif
_cod_data_source_block jpl-162
_cod_depositor_comments 'Adding full bibliography for 7707144--7707147.cif.'
_cod_original_cell_volume 4904.17(13)
_cod_database_code 7707144
_shelxl_version_number 2014/6
_chemical_oxdiff_formula 'C18 H16 N6 O3 S Zn'
_chemical_oxdiff_usercomment 'Lobana's JPL-162'
_shelx_space_group_comment
;
The symmetry employed for this shelxl refinement is uniquely defined
by the following loop, which should always be used as a source of
symmetry information in preference to the above space-group names.
They are only intended as comments.
;
_reflns_odcompleteness_completeness 99.92
_reflns_odcompleteness_iscentric 1
_reflns_odcompleteness_theta 68.13
_olex2_refinement_description
;
1. Fixed Uiso
 At 1.2 times of:
  All C(H) groups, All N(H) groups
2.a Aromatic/amide H refined with riding coordinates:
 N3(H3), C2(H2), C4(H4), C5(H5), C6(H6), C10(H10), C11(H11), C12(H12),
 C13(H13), C14(H14), C15(H15), C16(H16), C17(H17), C18(H18), C21(H21), C22(H22),
  C23(H23), C24(H24)
;
_olex2_exptl_crystal_mounting_method 'Nylon Loop'
_olex2_submission_original_sample_id JPL-162
_olex2_submission_special_instructions 'No special instructions were received'

loop_
_space_group_symop_operation_xyz
'x, y, z'
'-x+1/2, -y, z+1/2'
'x+1/2, -y+1/2, -z'
'-x, y+1/2, -z+1/2'
'-x, -y, -z'
'x-1/2, y, -z-1/2'
'-x-1/2, y-1/2, z'
'x, -y-1/2, z-1/2'

loop_
_atom_site_label
_atom_site_type_symbol
_atom_site_fract_x
_atom_site_fract_y
_atom_site_fract_z
_atom_site_U_iso_or_equiv
_atom_site_adp_type
_atom_site_occupancy
_atom_site_site_symmetry_order
_atom_site_calc_flag
_atom_site_refinement_flags_posn
_atom_site_refinement_flags_adp
_atom_site_refinement_flags_occupancy
_atom_site_disorder_assembly
_atom_site_disorder_group
Zn1 Zn 0.38450(3) 0.30370(2) 0.34957(2) 0.02235(11) Uani 1 1 d . . . . .
S1 S 0.20297(6) 0.38044(4) 0.37833(2) 0.03187(16) Uani 1 1 d . . . . .
O1 O 0.51796(18) 0.21356(11) 0.36186(6) 0.0271(4) Uani 1 1 d . . . . .
O2 O 0.5638(2) 0.04688(14) 0.36818(10) 0.0577(7) Uani 1 1 d . . . . .
O3 O 0.7577(2) 0.02685(13) 0.33662(8) 0.0476(5) Uani 1 1 d . . . . .
N1 N 0.5041(2) 0.38314(12) 0.38705(6) 0.0226(4) Uani 1 1 d . . . . .
N2 N 0.4464(2) 0.45809(13) 0.40053(7) 0.0254(4) Uani 1 1 d . . . . .
N3 N 0.2413(2) 0.52869(13) 0.41183(7) 0.0280(4) Uani 1 1 d . . . . .
H3 H 0.1574 0.5360 0.4015 0.034 Uiso 1 1 calc R . . . .
N4 N 0.6807(2) 0.06908(14) 0.35899(7) 0.0318(5) Uani 1 1 d . . . . .
N5 N 0.4393(2) 0.34344(13) 0.28890(6) 0.0273(4) Uani 1 1 d . . . . .
N6 N 0.2654(2) 0.22166(13) 0.30991(6) 0.0266(4) Uani 1 1 d . . . . .
C1 C 0.3105(2) 0.45922(15) 0.39783(7) 0.0232(5) Uani 1 1 d . . . . .
C2 C 0.6311(2) 0.37153(15) 0.39751(7) 0.0223(5) Uani 1 1 d . . . . .
H2 H 0.6783 0.4163 0.4109 0.027 Uiso 1 1 calc R . . . .
C3 C 0.7079(2) 0.29469(15) 0.39032(7) 0.0212(5) Uani 1 1 d . . . . .
C4 C 0.8477(3) 0.29518(16) 0.40233(8) 0.0281(5) Uani 1 1 d . . . . .
H4 H 0.8876 0.3459 0.4120 0.034 Uiso 1 1 calc R . . . .
C5 C 0.9297(3) 0.22437(18) 0.40061(9) 0.0330(6) Uani 1 1 d . . . . .
H5 H 1.0242 0.2265 0.4090 0.040 Uiso 1 1 calc R . . . .
C6 C 0.8718(3) 0.15025(17) 0.38638(8) 0.0303(6) Uani 1 1 d . . . . .
H6 H 0.9265 0.1009 0.3849 0.036 Uiso 1 1 calc R . . . .
C7 C 0.7342(3) 0.14873(15) 0.37447(7) 0.0243(5) Uani 1 1 d . . . . .
C8 C 0.6439(2) 0.21932(15) 0.37516(7) 0.0210(5) Uani 1 1 d . . . . .
C9 C 0.2865(3) 0.59000(15) 0.44060(7) 0.0249(5) Uani 1 1 d . . . . .
C10 C 0.3978(3) 0.57855(17) 0.46803(8) 0.0305(5) Uani 1 1 d . . . . .
H10 H 0.4507 0.5285 0.4671 0.037 Uiso 1 1 calc R . . . .
C11 C 0.4306(3) 0.64062(18) 0.49672(9) 0.0385(6) Uani 1 1 d . . . . .
H11 H 0.5058 0.6323 0.5156 0.046 Uiso 1 1 calc R . . . .
C12 C 0.3567(4) 0.71406(19) 0.49847(10) 0.0432(7) Uani 1 1 d . . . . .
H12 H 0.3806 0.7564 0.5181 0.052 Uiso 1 1 calc R . . . .
C13 C 0.2470(3) 0.72505(18) 0.47111(10) 0.0425(7) Uani 1 1 d . . . . .
H13 H 0.1950 0.7755 0.4722 0.051 Uiso 1 1 calc R . . . .
C14 C 0.2111(3) 0.66413(18) 0.44218(9) 0.0343(6) Uani 1 1 d . . . . .
H14 H 0.1355 0.6729 0.4235 0.041 Uiso 1 1 calc R . . . .
C15 C 0.5329(3) 0.40325(18) 0.28069(9) 0.0368(6) Uani 1 1 d . . . . .
H15 H 0.5822 0.4280 0.3033 0.044 Uiso 1 1 calc R . . . .
C16 C 0.5596(4) 0.4300(2) 0.23999(11) 0.0471(8) Uani 1 1 d . . . . .
H16 H 0.6282 0.4714 0.2347 0.057 Uiso 1 1 calc R . . . .
C17 C 0.4843(4) 0.3953(2) 0.20719(10) 0.0523(9) Uani 1 1 d . . . . .
H17 H 0.4972 0.4147 0.1792 0.063 Uiso 1 1 calc R . . . .
C18 C 0.3910(3) 0.3328(2) 0.21545(9) 0.0423(7) Uani 1 1 d . . . . .
H18 H 0.3409 0.3070 0.1932 0.051 Uiso 1 1 calc R . . . .
C19 C 0.3704(3) 0.30752(17) 0.25697(8) 0.0297(6) Uani 1 1 d . . . . .
C20 C 0.2728(3) 0.23942(17) 0.26880(8) 0.0296(5) Uani 1 1 d . . . . .
C21 C 0.1926(4) 0.1954(2) 0.23961(10) 0.0481(8) Uani 1 1 d . . . . .
H21 H 0.1977 0.2086 0.2105 0.058 Uiso 1 1 calc R . . . .
C22 C 0.1060(4) 0.1328(2) 0.25362(12) 0.0585(10) Uani 1 1 d . . . . .
H22 H 0.0505 0.1024 0.2342 0.070 Uiso 1 1 calc R . . . .
C23 C 0.1003(4) 0.1147(2) 0.29532(12) 0.0538(9) Uani 1 1 d . . . . .
H23 H 0.0417 0.0714 0.3054 0.065 Uiso 1 1 calc R . . . .
C24 C 0.1819(3) 0.16071(18) 0.32296(9) 0.0369(6) Uani 1 1 d . . . . .
H24 H 0.1779 0.1482 0.3521 0.044 Uiso 1 1 calc R . . . .

loop_
_atom_site_aniso_label
_atom_site_aniso_U_11
_atom_site_aniso_U_22
_atom_site_aniso_U_33
_atom_site_aniso_U_23
_atom_site_aniso_U_13
_atom_site_aniso_U_12
Zn1 0.02194(19) 0.02564(19) 0.01949(17) -0.00362(11) -0.00357(11) -0.00046(12)
S1 0.0199(3) 0.0345(4) 0.0412(4) -0.0120(3) -0.0038(2) 0.0000(2)
O1 0.0216(8) 0.0236(8) 0.0363(9) -0.0042(7) -0.0070(7) -0.0008(7)
O2 0.0392(12) 0.0333(12) 0.101(2) -0.0192(12) 0.0179(13) -0.0122(10)
O3 0.0425(12) 0.0359(11) 0.0642(14) -0.0214(10) 0.0012(11) 0.0076(9)
N1 0.0219(10) 0.0212(10) 0.0247(10) -0.0039(7) -0.0018(8) 0.0001(8)
N2 0.0221(10) 0.0231(10) 0.0310(11) -0.0077(8) -0.0015(8) 0.0019(8)
N3 0.0220(10) 0.0307(11) 0.0313(11) -0.0039(9) -0.0033(8) 0.0051(9)
N4 0.0286(12) 0.0266(11) 0.0401(12) -0.0037(9) -0.0020(9) 0.0025(9)
N5 0.0306(11) 0.0266(10) 0.0246(10) -0.0004(8) 0.0035(8) 0.0005(9)
N6 0.0259(10) 0.0285(11) 0.0255(10) -0.0061(8) -0.0049(8) 0.0010(9)
C1 0.0246(12) 0.0265(12) 0.0186(10) -0.0008(9) -0.0017(9) 0.0003(9)
C2 0.0208(11) 0.0240(12) 0.0220(11) -0.0051(9) -0.0002(8) -0.0033(9)
C3 0.0201(11) 0.0255(12) 0.0180(10) -0.0013(8) 0.0007(8) -0.0008(9)
C4 0.0230(12) 0.0315(13) 0.0298(12) -0.0045(10) -0.0037(10) -0.0015(10)
C5 0.0218(12) 0.0379(14) 0.0394(14) -0.0043(11) -0.0074(11) 0.0025(11)
C6 0.0257(13) 0.0321(14) 0.0333(13) -0.0028(11) -0.0029(10) 0.0062(10)
C7 0.0257(12) 0.0245(12) 0.0228(11) -0.0005(9) -0.0002(9) 0.0008(10)
C8 0.0211(11) 0.0255(12) 0.0165(10) 0.0003(8) 0.0002(8) 0.0002(9)
C9 0.0263(12) 0.0244(12) 0.0239(11) -0.0001(9) 0.0059(9) 0.0006(10)
C10 0.0374(14) 0.0275(13) 0.0265(12) -0.0006(10) -0.0026(10) 0.0039(11)
C11 0.0514(17) 0.0366(15) 0.0275(13) -0.0024(11) -0.0033(12) -0.0035(13)
C12 0.064(2) 0.0290(14) 0.0370(15) -0.0119(12) 0.0105(14) -0.0064(14)
C13 0.0485(17) 0.0297(14) 0.0492(17) -0.0066(12) 0.0176(14) 0.0082(13)
C14 0.0314(14) 0.0340(14) 0.0375(14) 0.0018(11) 0.0081(11) 0.0073(11)
C15 0.0378(15) 0.0313(14) 0.0415(15) 0.0003(11) 0.0074(12) 0.0037(12)
C16 0.0460(18) 0.0377(16) 0.058(2) 0.0163(14) 0.0222(15) 0.0092(14)
C17 0.057(2) 0.067(2) 0.0329(15) 0.0187(15) 0.0172(14) 0.0275(18)
C18 0.0433(17) 0.060(2) 0.0233(13) 0.0044(13) 0.0041(11) 0.0154(15)
C19 0.0328(14) 0.0366(14) 0.0198(12) -0.0030(10) -0.0002(10) 0.0131(11)
C20 0.0295(13) 0.0353(14) 0.0240(11) -0.0093(10) -0.0067(10) 0.0080(11)
C21 0.059(2) 0.056(2) 0.0286(14) -0.0158(13) -0.0115(14) 0.0025(16)
C22 0.061(2) 0.059(2) 0.055(2) -0.0268(17) -0.0156(17) -0.0152(18)
C23 0.056(2) 0.0480(19) 0.057(2) -0.0179(16) -0.0037(16) -0.0212(16)
C24 0.0395(15) 0.0333(14) 0.0378(14) -0.0040(11) -0.0031(12) -0.0082(12)

loop_
_atom_type_symbol
_atom_type_description
_atom_type_scat_dispersion_real
_atom_type_scat_dispersion_imag
_atom_type_scat_source
C C 0.0181 0.0091 'International Tables Vol C Tables 4.2.6.8 and 6.1.1.4'
H H 0.0000 0.0000 'International Tables Vol C Tables 4.2.6.8 and 6.1.1.4'
N N 0.0311 0.0180 'International Tables Vol C Tables 4.2.6.8 and 6.1.1.4'
O O 0.0492 0.0322 'International Tables Vol C Tables 4.2.6.8 and 6.1.1.4'
S S 0.3331 0.5567 'International Tables Vol C Tables 4.2.6.8 and 6.1.1.4'
Zn Zn -1.5491 0.6778 'International Tables Vol C Tables 4.2.6.8 and 6.1.1.4'

loop_
_geom_angle_atom_site_label_1
_geom_angle_atom_site_label_2
_geom_angle_atom_site_label_3
_geom_angle
_geom_angle_site_symmetry_1
_geom_angle_site_symmetry_3
_geom_angle_publ_flag
O1 Zn1 S1 143.03(6) . . ?
O1 Zn1 N1 88.43(7) . . ?
O1 Zn1 N5 103.90(8) . . ?
O1 Zn1 N6 91.01(8) . . ?
N1 Zn1 S1 82.44(6) . . ?
N1 Zn1 N5 101.65(8) . . ?
N1 Zn1 N6 178.63(8) . . ?
N5 Zn1 S1 113.01(6) . . ?
N5 Zn1 N6 77.27(8) . . ?
N6 Zn1 S1 98.74(6) . . ?
C1 S1 Zn1 94.31(8) . . ?
C8 O1 Zn1 128.82(16) . . ?
N2 N1 Zn1 118.77(14) . . ?
C2 N1 Zn1 125.90(17) . . ?
C2 N1 N2 115.2(2) . . ?
C1 N2 N1 112.97(19) . . ?
C1 N3 H3 115.7 . . ?
C1 N3 C9 128.6(2) . . ?
C9 N3 H3 115.7 . . ?
O2 N4 O3 122.5(2) . . ?
O2 N4 C7 120.0(2) . . ?
O3 N4 C7 117.5(2) . . ?
C15 N5 Zn1 124.35(19) . . ?
C15 N5 C19 119.4(2) . . ?
C19 N5 Zn1 116.22(17) . . ?
C20 N6 Zn1 114.48(18) . . ?
C24 N6 Zn1 125.90(18) . . ?
C24 N6 C20 119.5(2) . . ?
N2 C1 S1 127.26(19) . . ?
N2 C1 N3 118.4(2) . . ?
N3 C1 S1 114.36(18) . . ?
N1 C2 H2 117.7 . . ?
N1 C2 C3 124.6(2) . . ?
C3 C2 H2 117.7 . . ?
C4 C3 C2 116.3(2) . . ?
C4 C3 C8 120.6(2) . . ?
C8 C3 C2 122.9(2) . . ?
C3 C4 H4 118.9 . . ?
C5 C4 C3 122.3(2) . . ?
C5 C4 H4 118.9 . . ?
C4 C5 H5 120.5 . . ?
C4 C5 C6 119.0(2) . . ?
C6 C5 H5 120.5 . . ?
C5 C6 H6 120.3 . . ?
C7 C6 C5 119.4(2) . . ?
C7 C6 H6 120.3 . . ?
C6 C7 N4 116.6(2) . . ?
C6 C7 C8 124.6(2) . . ?
C8 C7 N4 118.8(2) . . ?
O1 C8 C3 125.0(2) . . ?
O1 C8 C7 120.8(2) . . ?
C7 C8 C3 114.1(2) . . ?
C10 C9 N3 123.5(2) . . ?
C14 C9 N3 117.1(2) . . ?
C14 C9 C10 119.4(2) . . ?
C9 C10 H10 120.2 . . ?
C11 C10 C9 119.6(3) . . ?
C11 C10 H10 120.2 . . ?
C10 C11 H11 119.3 . . ?
C12 C11 C10 121.4(3) . . ?
C12 C11 H11 119.3 . . ?
C11 C12 H12 120.7 . . ?
C11 C12 C13 118.7(3) . . ?
C13 C12 H12 120.7 . . ?
C12 C13 H13 119.3 . . ?
C12 C13 C14 121.4(3) . . ?
C14 C13 H13 119.3 . . ?
C9 C14 H14 120.2 . . ?
C13 C14 C9 119.6(3) . . ?
C13 C14 H14 120.2 . . ?
N5 C15 H15 119.1 . . ?
N5 C15 C16 121.8(3) . . ?
C16 C15 H15 119.1 . . ?
C15 C16 H16 120.6 . . ?
C17 C16 C15 118.7(3) . . ?
C17 C16 H16 120.6 . . ?
C16 C17 H17 120.3 . . ?
C18 C17 C16 119.4(3) . . ?
C18 C17 H17 120.3 . . ?
C17 C18 H18 120.5 . . ?
C17 C18 C19 119.1(3) . . ?
C19 C18 H18 120.5 . . ?
N5 C19 C18 121.5(3) . . ?
N5 C19 C20 115.7(2) . . ?
C18 C19 C20 122.8(3) . . ?
N6 C20 C19 115.8(2) . . ?
N6 C20 C21 120.8(3) . . ?
C21 C20 C19 123.4(3) . . ?
C20 C21 H21 120.5 . . ?
C22 C21 C20 119.1(3) . . ?
C22 C21 H21 120.5 . . ?
C21 C22 H22 120.2 . . ?
C23 C22 C21 119.7(3) . . ?
C23 C22 H22 120.2 . . ?
C22 C23 H23 120.6 . . ?
C22 C23 C24 118.8(3) . . ?
C24 C23 H23 120.6 . . ?
N6 C24 C23 122.2(3) . . ?
N6 C24 H24 118.9 . . ?
C23 C24 H24 118.9 . . ?

loop_
_geom_bond_atom_site_label_1
_geom_bond_atom_site_label_2
_geom_bond_distance
_geom_bond_site_symmetry_2
_geom_bond_publ_flag
Zn1 S1 2.3245(7) . ?
Zn1 O1 1.9715(17) . ?
Zn1 N1 2.0891(19) . ?
Zn1 N5 2.099(2) . ?
Zn1 N6 2.152(2) . ?
S1 C1 1.745(2) . ?
O1 C8 1.288(3) . ?
O2 N4 1.216(3) . ?
O3 N4 1.230(3) . ?
N1 N2 1.389(3) . ?
N1 C2 1.281(3) . ?
N2 C1 1.312(3) . ?
N3 H3 0.8800 . ?
N3 C1 1.371(3) . ?
N3 C9 1.411(3) . ?
N4 C7 1.461(3) . ?
N5 C15 1.341(4) . ?
N5 C19 1.343(3) . ?
N6 C20 1.340(3) . ?
N6 C24 1.330(4) . ?
C2 H2 0.9500 . ?
C2 C3 1.454(3) . ?
C3 C4 1.399(3) . ?
C3 C8 1.438(3) . ?
C4 H4 0.9500 . ?
C4 C5 1.382(4) . ?
C5 H5 0.9500 . ?
C5 C6 1.386(4) . ?
C6 H6 0.9500 . ?
C6 C7 1.379(4) . ?
C7 C8 1.426(3) . ?
C9 C10 1.394(4) . ?
C9 C14 1.392(4) . ?
C10 H10 0.9500 . ?
C10 C11 1.386(4) . ?
C11 H11 0.9500 . ?
C11 C12 1.375(4) . ?
C12 H12 0.9500 . ?
C12 C13 1.380(5) . ?
C13 H13 0.9500 . ?
C13 C14 1.384(4) . ?
C14 H14 0.9500 . ?
C15 H15 0.9500 . ?
C15 C16 1.388(4) . ?
C16 H16 0.9500 . ?
C16 C17 1.387(5) . ?
C17 H17 0.9500 . ?
C17 C18 1.370(5) . ?
C18 H18 0.9500 . ?
C18 C19 1.395(4) . ?
C19 C20 1.488(4) . ?
C20 C21 1.398(4) . ?
C21 H21 0.9500 . ?
C21 C22 1.378(5) . ?
C22 H22 0.9500 . ?
C22 C23 1.359(6) . ?
C23 H23 0.9500 . ?
C23 C24 1.391(4) . ?
C24 H24 0.9500 . ?

loop_
_geom_hbond_atom_site_label_D
_geom_hbond_atom_site_label_H
_geom_hbond_atom_site_label_A
_geom_hbond_distance_DH
_geom_hbond_distance_HA
_geom_hbond_distance_DA
_geom_hbond_angle_DHA
_geom_hbond_site_symmetry_A
C14 H14 O1 0.95 2.54 3.468(3) 165.0 7_665
C15 H15 O3 0.95 2.45 3.339(4) 155.8 7_765
C17 H17 O2 0.95 2.66 3.442(4) 139.5 4_655

loop_
_geom_torsion_atom_site_label_1
_geom_torsion_atom_site_label_2
_geom_torsion_atom_site_label_3
_geom_torsion_atom_site_label_4
_geom_torsion
_geom_torsion_site_symmetry_1
_geom_torsion_site_symmetry_2
_geom_torsion_site_symmetry_3
_geom_torsion_site_symmetry_4
_geom_torsion_publ_flag
Zn1 S1 C1 N2 -11.6(2) . . . . ?
Zn1 S1 C1 N3 168.90(17) . . . . ?
Zn1 O1 C8 C3 10.4(3) . . . . ?
Zn1 O1 C8 C7 -167.47(17) . . . . ?
Zn1 N1 N2 C1 18.2(3) . . . . ?
Zn1 N1 C2 C3 -9.8(3) . . . . ?
Zn1 N5 C15 C16 -176.6(2) . . . . ?
Zn1 N5 C19 C18 175.6(2) . . . . ?
Zn1 N5 C19 C20 -4.8(3) . . . . ?
Zn1 N6 C20 C19 5.0(3) . . . . ?
Zn1 N6 C20 C21 -175.1(2) . . . . ?
Zn1 N6 C24 C23 174.9(2) . . . . ?
O2 N4 C7 C6 141.4(3) . . . . ?
O2 N4 C7 C8 -40.4(4) . . . . ?
O3 N4 C7 C6 -38.9(3) . . . . ?
O3 N4 C7 C8 139.3(2) . . . . ?
N1 N2 C1 S1 -2.1(3) . . . . ?
N1 N2 C1 N3 177.4(2) . . . . ?
N1 C2 C3 C4 177.3(2) . . . . ?
N1 C2 C3 C8 -7.9(4) . . . . ?
N2 N1 C2 C3 173.9(2) . . . . ?
N3 C9 C10 C11 -176.7(2) . . . . ?
N3 C9 C14 C13 177.1(2) . . . . ?
N4 C7 C8 O1 -1.0(3) . . . . ?
N4 C7 C8 C3 -179.0(2) . . . . ?
N5 C15 C16 C17 1.8(4) . . . . ?
N5 C19 C20 N6 -0.2(3) . . . . ?
N5 C19 C20 C21 179.9(3) . . . . ?
N6 C20 C21 C22 -0.5(5) . . . . ?
C1 N3 C9 C10 -17.2(4) . . . . ?
C1 N3 C9 C14 165.3(2) . . . . ?
C2 N1 N2 C1 -165.2(2) . . . . ?
C2 C3 C4 C5 174.4(2) . . . . ?
C2 C3 C8 O1 8.3(4) . . . . ?
C2 C3 C8 C7 -173.7(2) . . . . ?
C3 C4 C5 C6 0.2(4) . . . . ?
C4 C3 C8 O1 -177.1(2) . . . . ?
C4 C3 C8 C7 0.8(3) . . . . ?
C4 C5 C6 C7 -0.2(4) . . . . ?
C5 C6 C7 N4 178.8(2) . . . . ?
C5 C6 C7 C8 0.7(4) . . . . ?
C6 C7 C8 O1 177.1(2) . . . . ?
C6 C7 C8 C3 -0.9(3) . . . . ?
C8 C3 C4 C5 -0.5(4) . . . . ?
C9 N3 C1 S1 157.8(2) . . . . ?
C9 N3 C1 N2 -21.8(4) . . . . ?
C9 C10 C11 C12 -0.8(4) . . . . ?
C10 C9 C14 C13 -0.5(4) . . . . ?
C10 C11 C12 C13 0.5(5) . . . . ?
C11 C12 C13 C14 -0.3(5) . . . . ?
C12 C13 C14 C9 0.2(4) . . . . ?
C14 C9 C10 C11 0.7(4) . . . . ?
C15 N5 C19 C18 -2.0(4) . . . . ?
C15 N5 C19 C20 177.6(2) . . . . ?
C15 C16 C17 C18 -3.3(5) . . . . ?
C16 C17 C18 C19 2.2(5) . . . . ?
C17 C18 C19 N5 0.4(4) . . . . ?
C17 C18 C19 C20 -179.1(3) . . . . ?
C18 C19 C20 N6 179.3(2) . . . . ?
C18 C19 C20 C21 -0.6(4) . . . . ?
C19 N5 C15 C16 0.8(4) . . . . ?
C19 C20 C21 C22 179.4(3) . . . . ?
C20 N6 C24 C23 -0.5(4) . . . . ?
C20 C21 C22 C23 -0.2(6) . . . . ?
C21 C22 C23 C24 0.5(6) . . . . ?
C22 C23 C24 N6 -0.1(5) . . . . ?
C24 N6 C20 C19 -179.0(2) . . . . ?
C24 N6 C20 C21 0.8(4) . . . . ?

loop_
_smtbx_masks_void_nr
_smtbx_masks_void_average_x
_smtbx_masks_void_average_y
_smtbx_masks_void_average_z
_smtbx_masks_void_volume
_smtbx_masks_void_count_electrons
_smtbx_masks_void_content
1 0.000 0.000 0.000 142.3 38.3 ?
2 0.000 0.500 0.500 142.3 38.3 ?
3 0.500 0.000 0.500 142.3 38.3 ?
4 0.500 0.500 0.000 142.3 38.3 ?
